data_1535407
loop_
_publ_author_name
'Bolotina, N.B.'
'Rastsvetaeva, R.K.'
'Andrianov, V.I.'
'Kashaev, A.A.'

_publ_section_title
;
 Refinement of modulated crystals. Structure of kimrite.
;
_journal_name_full Kristallografiya
_journal_page_first 361
_journal_page_last 368
_journal_volume 36
_journal_year 1991
_chemical_formula_sum 'Al2 Ba H4 O10 Si2'
_chemical_name_systematic 'Ba Al2 (Si O4)2 (H2 O)2'
_space_group_IT_number 6
_symmetry_space_group_name_Hall 'P -2y'
_symmetry_space_group_name_H-M 'P 1 m 1'
_cell_angle_alpha 90
_cell_angle_beta 90
_cell_angle_gamma 90
_cell_formula_units_Z 8
_cell_length_a 5.346
_cell_length_b 37.05
_cell_length_c 7.698
_cell_volume 1524.737
_citation_journal_id_ASTM KRISAJ
_cod_data_source_file Bolotina_KRISAJ_1991_1116.cif
_cod_data_source_block H4Al2Ba1O10Si2
_cod_original_formula_sum 'H4 Al2 Ba1 O10 Si2'
_cod_database_code 1535407

loop_
_symmetry_equiv_pos_as_xyz
x,y,z
x,-y,z

loop_
_atom_site_label
_atom_site_type_symbol
_atom_site_fract_x
_atom_site_fract_y
_atom_site_fract_z
_atom_site_occupancy
_atom_site_U_iso_or_equiv
Ba5 Ba+2 0.5 0.377 0 1 0.0
O14 O-2 0.588 0 0.783 1 0.0
Ba2 Ba+2 0 0.252 0 1 0.0
O29 O-2 0.269 0.185 0.2 1 0.0
O34 O-2 0.265 0.314 0.197 1 0.0
Si3 Si+4 0.013 0.167 0.74 1 0.0
Si4 Si+4 0.985 0.418 0.721 1 0.0
O44 O-2 0.5 0.375 0.61 1 0.0
Ba4 Ba+2 0.517 0.125 0.999 1 0.0
O1 O-2 0.516 0.041 0.529 1 0.0
O38 O-2 0.54 0.125 0.38 1 0.0
O2 O-2 0.492 0.291 0.514 1 0.0
O8 O-2 0.01 0.333 0.519 1 0.0
O28 O-2 0.733 0.312 0.183 1 0.0
O36 O-2 0.01 0.251 0.39 1 0.0
O7 O-2 0.016 0.084 0.529 1 0.0
O12 O-2 0.005 0.125 0.186 1 0.0
Al1 Al+3 0.514 0.041 0.313 1 0.0
O26 O-2 0.716 0.321 0.792 1 0.0
O10 O-2 0.503 0.248 0.18 1 0.0
O37 O-2 0.97 0.5 0.39 1 0.0
O19 O-2 0.236 0.058 0.814 1 0.0
O6 O-2 0.51 0.458 0.519 1 0.0
O30 O-2 0.233 0.437 0.183 1 0.0
O11 O-2 0.501 0.5 0.175 1 0.0
O39 O-2 0.51 0.376 0.39 1 0.0
O5 O-2 0.516 0.209 0.529 1 0.0
Ba1 Ba+2 0.017 0 0.999 1 0.0
O40 O-2 0 0 0.614 1 0.0
O13 O-2 0.003 0.374 0.18 1 0.0
O32 O-2 0.765 0.439 0.197 1 0.0
O23 O-2 0.236 0.192 0.814 1 0.0
O17 O-2 0.088 0.125 0.783 1 0.0
O33 O-2 0.269 0.065 0.2 1 0.0
Al6 Al+3 0.507 0.458 0.299 1 0.0
Si8 Si+4 0.004 0.335 0.73 1 0.0
O20 O-2 0.208 0.305 0.779 1 0.0
O21 O-2 0.736 0.183 0.814 1 0.0
O42 O-2 0 0.5 0.607 1 0.0
Al3 Al+3 0.014 0.166 0.313 1 0.0
O9 O-2 0.505 0 0.186 1 0.0
O4 O-2 0.992 0.416 0.514 1 0.0
O35 O-2 0.05 0 0.38 1 0.0
Al2 Al+3 0.492 0.291 0.289 1 0.0
Si6 Si+4 0.504 0.46 0.73 1 0.0
Si7 Si+4 0.013 0.083 0.74 1 0.0
O24 O-2 0.216 0.446 0.792 1 0.0
O3 O-2 0.016 0.166 0.529 1 0.0
Si2 Si+4 0.495 0.293 0.721 1 0.0
Al5 Al+3 0.514 0.209 0.313 1 0.0
Al8 Al+3 0.007 0.333 0.299 1 0.0
Si5 Si+4 0.513 0.208 0.74 1 0.0
O27 O-2 0.769 0.06 0.2 1 0.0
O31 O-2 0.769 0.19 0.2 1 0.0
O16 O-2 0.577 0.5 0.758 1 0.0
Si1 Si+4 0.513 0.042 0.74 1 0.0
O22 O-2 0.708 0.43 0.779 1 0.0
O15 O-2 0.582 0.251 0.77 1 0.0
Al7 Al+3 0.014 0.084 0.313 1 0.0
O43 O-2 0.49 0.125 0.614 1 0.0
O18 O-2 0.082 0.376 0.77 1 0.0
Al4 Al+3 0.992 0.416 0.289 1 0.0
Ba3 Ba+2 0.983 0.5 0.001 1 0.0
O25 O-2 0.736 0.067 0.814 1 0.0
O41 O-2 0 0.25 0.61 1 0.0
